data_4063637
loop_
_publ_author_name
'Takase, Michael K.'
'Siladke, Nathan A.'
'Ziller, Joseph W.'
'Evans, William J.'

_publ_section_title
;
 Synthesis and Insertion Chemistry of a Cyclooctatetraenyl Uranium
 &#x201C;Tuck-in&#x201D; Metallocene, (\h8-C8H8)(\h5:\h1-C5Me4CH2)U
;
_journal_issue 3
_journal_name_full Organometallics
_journal_page_first 458
_journal_paper_doi 10.1021/om100700p
_journal_volume 30
_journal_year 2011
_chemical_formula_sum 'C28 H40 N2 U'
_chemical_formula_weight 642.65
_chemical_name_systematic
; 
 ? 
;
_space_group_IT_number 14
_symmetry_cell_setting monoclinic
_symmetry_space_group_name_Hall '-P 2ybc'
_symmetry_space_group_name_H-M 'P 1 21/c 1'
_atom_sites_solution_hydrogens geom
_atom_sites_solution_primary direct
_atom_sites_solution_secondary difmap
_audit_creation_method SHELXTL
_cell_angle_alpha 90.00
_cell_angle_beta 92.4860(10)
_cell_angle_gamma 90.00
_cell_formula_units_Z 4
_cell_length_a 11.3936(7)
_cell_length_b 8.9064(6)
_cell_length_c 25.1407(16)
_cell_measurement_reflns_used 4438
_cell_measurement_temperature 148(2)
_cell_measurement_theta_max 28.27
_cell_measurement_theta_min 2.36
_cell_volume 2548.8(3)
_computing_cell_refinement 'Bruker SMART APEX2/SAINT'
_computing_data_collection 'Bruker SMART APEX2'
_computing_data_reduction 'Bruker SAINT'
_computing_molecular_graphics 'Bruker SHELXTL'
_computing_publication_material 'Bruker SHELXTL'
_computing_structure_refinement 'SHELXL-97 (Sheldrick, 2008)'
_computing_structure_solution 'SHELXS-97 (Sheldrick, 2008)'
_diffrn_ambient_temperature 148(2)
_diffrn_measured_fraction_theta_full 0.999
_diffrn_measured_fraction_theta_max 0.999
_diffrn_measurement_device_type 'Bruker SMART APEX II CCD'
_diffrn_measurement_method 'phi and omega'
_diffrn_radiation_monochromator graphite
_diffrn_radiation_source 'fine-focus sealed tube'
_diffrn_radiation_type MoK\a
_diffrn_radiation_wavelength 0.71073
_diffrn_reflns_av_R_equivalents 0.0352
_diffrn_reflns_av_sigmaI/netI 0.0284
_diffrn_reflns_limit_h_max 14
_diffrn_reflns_limit_h_min -14
_diffrn_reflns_limit_k_max 11
_diffrn_reflns_limit_k_min -11
_diffrn_reflns_limit_l_max 32
_diffrn_reflns_limit_l_min -32
_diffrn_reflns_number 27483
_diffrn_reflns_theta_full 27.09
_diffrn_reflns_theta_max 27.09
_diffrn_reflns_theta_min 1.62
_exptl_absorpt_coefficient_mu 6.385
_exptl_absorpt_correction_T_max 0.6635
_exptl_absorpt_correction_T_min 0.3214
_exptl_absorpt_correction_type multi-scan
_exptl_absorpt_process_details 'Bruker SADABS'
_exptl_crystal_colour orange
_exptl_crystal_density_diffrn 1.675
_exptl_crystal_density_meas ?
_exptl_crystal_density_method 'not measured'
_exptl_crystal_description irregular
_exptl_crystal_F_000 1256
_exptl_crystal_size_max 0.23
_exptl_crystal_size_mid 0.14
_exptl_crystal_size_min 0.07
_refine_diff_density_max 1.573
_refine_diff_density_min -0.640
_refine_diff_density_rms 0.106
_refine_ls_extinction_method none
_refine_ls_goodness_of_fit_ref 1.039
_refine_ls_hydrogen_treatment constr
_refine_ls_matrix_type full
_refine_ls_number_parameters 290
_refine_ls_number_reflns 5625
_refine_ls_number_restraints 0
_refine_ls_restrained_S_all 1.039
_refine_ls_R_factor_all 0.0287
_refine_ls_R_factor_gt 0.0234
_refine_ls_shift/su_max 0.003
_refine_ls_shift/su_mean 0.000
_refine_ls_structure_factor_coef Fsqd
_refine_ls_weighting_details 'calc w=1/[\s^2^(Fo^2^)+(0.0277P)^2^+5.8930P] where P=(Fo^2^+2Fc^2^)/3'
_refine_ls_weighting_scheme calc
_refine_ls_wR_factor_gt 0.0537
_refine_ls_wR_factor_ref 0.0553
_reflns_number_gt 5021
_reflns_number_total 5625
_reflns_threshold_expression >2sigma(I)
_cod_data_source_file om100700p_si_002.cif
_cod_data_source_block mkt24
_cod_depositor_comments
;
The following automatic conversions were performed:

'_symmetry_cell_setting' value 'Monoclinic' changed to 'monoclinic'
according to /home/saulius/struct/CIF-dictionaries/cif_core.dic
dictionary named 'cif_core.dic' version 2.4.1 from 2010-06-29.

Automatic conversion script
Id: cif_fix_values 1715 2011-07-08 13:25:40Z adriana 

The following automatic conversions were performed:

'_exptl_crystal_density_meas' value 'none' was changed to '?' - the
value is perceived as not measured.

Automatic conversion script
Id: cif_fix_values 3008 2015-01-20 13:52:24Z robertas 
;
_cod_original_sg_symbol_H-M P2(1)/c
_cod_database_code 4063637

loop_
_symmetry_equiv_pos_as_xyz
'x, y, z'
'-x, y+1/2, -z+1/2'
'-x, -y, -z'
'x, -y-1/2, z-1/2'

loop_
_atom_site_label
_atom_site_type_symbol
_atom_site_fract_x
_atom_site_fract_y
_atom_site_fract_z
_atom_site_U_iso_or_equiv
_atom_site_adp_type
_atom_site_occupancy
_atom_site_symmetry_multiplicity
_atom_site_calc_flag
_atom_site_refinement_flags
U1 U 0.239117(10) 1.028579(13) 0.146130(5) 0.01619(5) Uani 1 1 d .
N1 N 0.3790(2) 0.8614(3) 0.13070(11) 0.0192(6) Uani 1 1 d .
N2 N 0.2157(2) 0.7555(3) 0.01196(11) 0.0219(6) Uani 1 1 d .
C1 C 0.1633(3) 0.7627(4) 0.17888(13) 0.0183(6) Uani 1 1 d .
C2 C 0.2053(3) 0.8339(4) 0.22668(13) 0.0193(7) Uani 1 1 d .
C3 C 0.1249(3) 0.9488(4) 0.23887(13) 0.0192(7) Uani 1 1 d .
C4 C 0.0333(3) 0.9487(4) 0.19908(13) 0.0200(7) Uani 1 1 d .
C5 C 0.0576(3) 0.8364(4) 0.16140(13) 0.0202(7) Uani 1 1 d .
C6 C 0.2299(3) 0.6551(4) 0.14580(14) 0.0225(7) Uani 1 1 d .
H6A H 0.1754 0.5874 0.1256 0.027 Uiso 1 1 calc R
H6B H 0.2843 0.5936 0.1685 0.027 Uiso 1 1 calc R
C7 C 0.3119(3) 0.7901(4) 0.26086(14) 0.0239(7) Uani 1 1 d .
H7A H 0.3571 0.8803 0.2706 0.036 Uiso 1 1 calc R
H7B H 0.3609 0.7215 0.2410 0.036 Uiso 1 1 calc R
H7C H 0.2868 0.7402 0.2932 0.036 Uiso 1 1 calc R
C8 C 0.1286(3) 1.0414(4) 0.28912(14) 0.0256(8) Uani 1 1 d .
H8A H 0.2103 1.0670 0.2991 0.038 Uiso 1 1 calc R
H8B H 0.0948 0.9836 0.3179 0.038 Uiso 1 1 calc R
H8C H 0.0832 1.1338 0.2831 0.038 Uiso 1 1 calc R
C9 C -0.0797(3) 1.0359(4) 0.20126(15) 0.0256(8) Uani 1 1 d .
H9A H -0.0629 1.1374 0.2146 0.038 Uiso 1 1 calc R
H9B H -0.1326 0.9850 0.2251 0.038 Uiso 1 1 calc R
H9C H -0.1171 1.0420 0.1655 0.038 Uiso 1 1 calc R
C10 C -0.0175(3) 0.7977(5) 0.11256(14) 0.0283(8) Uani 1 1 d .
H10A H 0.0211 0.7190 0.0924 0.042 Uiso 1 1 calc R
H10B H -0.0282 0.8872 0.0902 0.042 Uiso 1 1 calc R
H10C H -0.0942 0.7617 0.1233 0.042 Uiso 1 1 calc R
C11 C 0.3955(3) 1.2360(4) 0.11552(19) 0.0359(10) Uani 1 1 d .
H11A H 0.4777 1.2421 0.1109 0.043 Uiso 1 1 calc R
C12 C 0.3669(3) 1.2727(4) 0.16776(17) 0.0307(9) Uani 1 1 d .
H12A H 0.4341 1.2872 0.1909 0.037 Uiso 1 1 calc R
C13 C 0.2606(3) 1.2927(4) 0.19339(15) 0.0259(8) Uani 1 1 d .
H13A H 0.2715 1.3112 0.2305 0.031 Uiso 1 1 calc R
C14 C 0.1421(3) 1.2911(4) 0.17584(15) 0.0247(7) Uani 1 1 d .
H14A H 0.0913 1.3239 0.2025 0.030 Uiso 1 1 calc R
C15 C 0.0805(3) 1.2522(4) 0.12786(15) 0.0256(8) Uani 1 1 d .
H15A H -0.0017 1.2683 0.1298 0.031 Uiso 1 1 calc R
C16 C 0.1096(3) 1.1961(4) 0.07813(15) 0.0303(8) Uani 1 1 d .
H16A H 0.0426 1.1689 0.0565 0.036 Uiso 1 1 calc R
C17 C 0.2155(4) 1.1709(5) 0.05302(16) 0.0355(9) Uani 1 1 d .
H17A H 0.2045 1.1304 0.0182 0.043 Uiso 1 1 calc R
C18 C 0.3343(4) 1.1928(5) 0.06838(17) 0.0361(10) Uani 1 1 d .
H18A H 0.3852 1.1739 0.0402 0.043 Uiso 1 1 calc R
C19 C 0.2982(3) 0.7544(4) 0.10777(13) 0.0196(7) Uani 1 1 d .
C20 C 0.2612(3) 0.7563(4) 0.05661(14) 0.0202(7) Uani 1 1 d .
C21 C 0.5066(3) 0.8225(4) 0.13230(14) 0.0227(7) Uani 1 1 d .
C22 C 0.5680(3) 0.9245(5) 0.17352(15) 0.0308(8) Uani 1 1 d .
H22A H 0.5372 0.9046 0.2086 0.046 Uiso 1 1 calc R
H22B H 0.5535 1.0297 0.1638 0.046 Uiso 1 1 calc R
H22C H 0.6527 0.9047 0.1746 0.046 Uiso 1 1 calc R
C23 C 0.5554(3) 0.8516(5) 0.07740(15) 0.0301(8) Uani 1 1 d .
H23A H 0.5530 0.9595 0.0698 0.045 Uiso 1 1 calc R
H23B H 0.5076 0.7979 0.0502 0.045 Uiso 1 1 calc R
H23C H 0.6368 0.8160 0.0771 0.045 Uiso 1 1 calc R
C24 C 0.5283(3) 0.6582(4) 0.14805(17) 0.0320(9) Uani 1 1 d .
H24A H 0.5038 0.6419 0.1845 0.048 Uiso 1 1 calc R
H24B H 0.6121 0.6351 0.1461 0.048 Uiso 1 1 calc R
H24C H 0.4828 0.5925 0.1236 0.048 Uiso 1 1 calc R
C25 C 0.2505(3) 0.6505(4) -0.03100(13) 0.0241(7) Uani 1 1 d .
C26 C 0.1512(4) 0.5364(5) -0.03719(16) 0.0324(8) Uani 1 1 d .
H26A H 0.1473 0.4772 -0.0044 0.049 Uiso 1 1 calc R
H26B H 0.1658 0.4695 -0.0671 0.049 Uiso 1 1 calc R
H26C H 0.0765 0.5891 -0.0440 0.049 Uiso 1 1 calc R
C27 C 0.3663(3) 0.5716(5) -0.01747(16) 0.0342(9) Uani 1 1 d .
H27A H 0.4300 0.6457 -0.0155 0.051 Uiso 1 1 calc R
H27B H 0.3819 0.4977 -0.0452 0.051 Uiso 1 1 calc R
H27C H 0.3618 0.5207 0.0169 0.051 Uiso 1 1 calc R
C28 C 0.2582(4) 0.7453(5) -0.08070(15) 0.0350(9) Uani 1 1 d .
H28A H 0.3223 0.8180 -0.0758 0.053 Uiso 1 1 calc R
H28B H 0.1839 0.7989 -0.0874 0.053 Uiso 1 1 calc R
H28C H 0.2733 0.6803 -0.1111 0.053 Uiso 1 1 calc R

loop_
_atom_site_aniso_label
_atom_site_aniso_U_11
_atom_site_aniso_U_22
_atom_site_aniso_U_33
_atom_site_aniso_U_23
_atom_site_aniso_U_13
_atom_site_aniso_U_12
U1 0.01678(6) 0.01364(7) 0.01832(7) 0.00121(5) 0.00294(4) -0.00109(5)
N1 0.0208(14) 0.0184(14) 0.0186(13) -0.0014(11) 0.0028(11) -0.0010(11)
N2 0.0198(14) 0.0227(15) 0.0231(15) 0.0004(12) 0.0012(12) 0.0000(12)
C1 0.0217(16) 0.0123(15) 0.0214(16) 0.0028(12) 0.0040(13) -0.0042(12)
C2 0.0231(16) 0.0173(17) 0.0177(15) 0.0051(13) 0.0032(13) -0.0016(13)
C3 0.0207(16) 0.0192(18) 0.0179(15) 0.0009(12) 0.0045(13) -0.0013(12)
C4 0.0195(16) 0.0224(19) 0.0183(15) 0.0047(13) 0.0040(12) -0.0029(13)
C5 0.0184(15) 0.0203(17) 0.0222(17) 0.0019(13) 0.0036(13) -0.0073(13)
C6 0.0273(17) 0.0161(17) 0.0245(17) 0.0000(14) 0.0044(14) -0.0027(14)
C7 0.0230(17) 0.0281(19) 0.0205(17) 0.0026(14) 0.0005(14) 0.0026(14)
C8 0.0267(18) 0.029(2) 0.0215(17) -0.0024(14) 0.0028(14) -0.0004(15)
C9 0.0173(16) 0.031(2) 0.0287(18) 0.0051(15) 0.0040(14) 0.0023(14)
C10 0.0280(19) 0.034(2) 0.0227(18) -0.0006(15) -0.0015(15) -0.0105(16)
C11 0.0266(19) 0.022(2) 0.061(3) 0.0112(19) 0.0196(19) -0.0052(15)
C12 0.0220(17) 0.0167(18) 0.053(3) 0.0005(17) -0.0040(17) -0.0048(14)
C13 0.0301(19) 0.0138(16) 0.033(2) -0.0038(14) -0.0049(15) -0.0014(14)
C14 0.0273(18) 0.0143(17) 0.0328(19) -0.0009(14) 0.0043(15) 0.0037(13)
C15 0.0201(16) 0.0217(18) 0.035(2) 0.0052(15) -0.0026(14) 0.0044(14)
C16 0.035(2) 0.028(2) 0.0277(19) 0.0081(15) -0.0067(16) 0.0026(16)
C17 0.054(3) 0.030(2) 0.0233(19) 0.0117(16) 0.0060(18) 0.0068(19)
C18 0.044(2) 0.028(2) 0.037(2) 0.0168(17) 0.0207(19) 0.0047(18)
C19 0.0222(16) 0.0155(16) 0.0212(16) -0.0014(13) 0.0029(13) 0.0005(13)
C20 0.0163(15) 0.0165(16) 0.0283(18) -0.0012(14) 0.0056(14) 0.0003(12)
C21 0.0184(16) 0.0257(19) 0.0240(17) -0.0032(14) 0.0021(13) 0.0027(13)
C22 0.0231(17) 0.038(2) 0.0309(19) -0.0048(17) -0.0025(15) 0.0016(16)
C23 0.0221(17) 0.039(2) 0.0299(19) -0.0046(17) 0.0070(15) -0.0025(16)
C24 0.0271(19) 0.028(2) 0.041(2) 0.0019(17) 0.0047(16) 0.0091(16)
C25 0.0222(17) 0.032(2) 0.0181(16) -0.0027(14) 0.0004(13) -0.0008(15)
C26 0.031(2) 0.032(2) 0.034(2) -0.0027(17) 0.0006(16) -0.0046(16)
C27 0.030(2) 0.039(2) 0.033(2) -0.0149(18) 0.0003(16) 0.0102(17)
C28 0.036(2) 0.046(3) 0.0230(19) 0.0037(17) 0.0014(16) -0.0091(18)

loop_
_atom_type_symbol
_atom_type_description
_atom_type_scat_dispersion_real
_atom_type_scat_dispersion_imag
_atom_type_scat_source
C C 0.0033 0.0016 'International Tables Vol C Tables 4.2.6.8 and 6.1.1.4'
H H 0.0000 0.0000 'International Tables Vol C Tables 4.2.6.8 and 6.1.1.4'
N N 0.0061 0.0033 'International Tables Vol C Tables 4.2.6.8 and 6.1.1.4'
U U -9.6767 9.6646 'International Tables Vol C Tables 4.2.6.8 and 6.1.1.4'

loop_
_geom_angle_atom_site_label_1
_geom_angle_atom_site_label_2
_geom_angle_atom_site_label_3
_geom_angle
Cnt1 U1 N1 97.5
Cnt1 U1 C19 80.0
Cnt2 U1 N1 125.4
Cnt2 U1 C19 138.2
Cnt1 U1 Cnt2 137.0
N1 U1 C13 128.35(11)
N1 U1 C12 101.11(11)
C13 U1 C12 30.78(12)
N1 U1 C1 72.75(10)
C13 U1 C1 132.66(11)
C12 U1 C1 147.74(12)
N1 U1 C17 102.16(12)
C13 U1 C17 88.59(12)
C12 U1 C17 79.88(13)
C1 U1 C17 132.27(12)
N1 U1 C16 130.00(11)
C13 U1 C16 80.10(12)
C12 U1 C16 87.50(12)
C1 U1 C16 121.20(11)
C17 U1 C16 30.53(12)
N1 U1 C11 85.52(12)
C13 U1 C11 57.98(13)
C12 U1 C11 30.38(13)
C1 U1 C11 157.34(11)
C17 U1 C11 57.81(14)
C16 U1 C11 77.76(13)
N1 U1 C14 158.42(11)
C13 U1 C14 30.38(11)
C12 U1 C14 57.56(11)
C1 U1 C14 122.77(11)
C17 U1 C14 78.74(12)
C16 U1 C14 58.13(12)
C11 U1 C14 76.71(12)
N1 U1 C18 85.61(11)
C13 U1 C18 79.13(13)
C12 U1 C18 58.18(14)
C1 U1 C18 148.16(12)
C17 U1 C18 30.31(13)
C16 U1 C18 57.46(13)
C11 U1 C18 30.07(14)
C14 U1 C18 85.05(12)
N1 U1 C2 80.11(10)
C13 U1 C2 104.32(11)
C12 U1 C2 117.73(12)
C1 U1 C2 30.72(10)
C17 U1 C2 161.74(12)
C16 U1 C2 138.21(11)
C11 U1 C2 140.22(12)
C14 U1 C2 105.90(11)
C18 U1 C2 164.07(12)
N1 U1 C15 159.55(11)
C13 U1 C15 58.07(11)
C12 U1 C15 77.84(11)
C1 U1 C15 118.82(11)
C17 U1 C15 57.42(12)
C16 U1 C15 30.14(11)
C11 U1 C15 83.83(12)
C14 U1 C15 30.20(11)
C18 U1 C15 76.46(12)
C2 U1 C15 118.76(11)
N1 U1 C19 31.60(10)
C13 U1 C19 159.87(11)
C12 U1 C19 131.64(11)
C1 U1 C19 53.15(10)
C17 U1 C19 97.62(12)
C16 U1 C19 114.43(11)
C11 U1 C19 109.65(11)
C14 U1 C19 169.72(11)
C18 U1 C19 96.66(11)
C2 U1 C19 74.67(10)
C15 U1 C19 140.49(11)
N1 U1 C5 99.08(11)
C13 U1 C5 123.52(11)
C12 U1 C5 153.75(12)
C1 U1 C5 30.63(10)
C17 U1 C5 111.98(12)
C16 U1 C5 92.27(11)
C11 U1 C5 169.66(12)
C14 U1 C5 100.50(11)
C18 U1 C5 140.53(12)
C2 U1 C5 50.08(10)
C15 U1 C5 88.91(11)
C19 U1 C5 71.77(10)
N1 U1 C3 109.64(10)
C13 U1 C3 83.64(11)
C12 U1 C3 107.83(12)
C1 U1 C3 49.51(10)
C17 U1 C3 144.70(12)
C16 U1 C3 114.21(11)
C11 U1 C3 138.08(12)
C14 U1 C3 77.28(10)
C18 U1 C3 161.92(12)
C2 U1 C3 29.67(10)
C15 U1 C3 89.82(10)
C19 U1 C3 101.41(10)
C5 U1 C3 48.89(10)
N1 U1 C4 121.76(10)
C13 U1 C4 94.28(11)
C12 U1 C4 124.42(11)
C1 U1 C4 49.17(10)
C17 U1 C4 118.52(12)
C16 U1 C4 89.75(11)
C11 U1 C4 150.91(11)
C14 U1 C4 74.40(10)
C18 U1 C4 147.13(11)
C2 U1 C4 48.75(10)
C15 U1 C4 72.88(10)
C19 U1 C4 99.42(10)
C5 U1 C4 29.35(10)
C3 U1 C4 28.99(9)
C19 N1 C21 117.7(3)
C19 N1 U1 93.62(19)
C21 N1 U1 148.6(2)
C20 N2 C25 123.6(3)
C2 C1 C5 107.7(3)
C2 C1 C6 126.5(3)
C5 C1 C6 124.4(3)
C2 C1 U1 76.32(18)
C5 C1 U1 77.05(18)
C6 C1 U1 102.7(2)
C3 C2 C1 107.9(3)
C3 C2 C7 125.2(3)
C1 C2 C7 126.8(3)
C3 C2 U1 79.24(19)
C1 C2 U1 72.96(18)
C7 C2 U1 117.0(2)
C4 C3 C2 108.1(3)
C4 C3 C8 125.9(3)
C2 C3 C8 125.6(3)
C4 C3 U1 76.54(19)
C2 C3 U1 71.09(18)
C8 C3 U1 124.0(2)
C5 C4 C3 108.3(3)
C5 C4 C9 125.6(3)
C3 C4 C9 125.4(3)
C5 C4 U1 70.90(18)
C3 C4 U1 74.47(18)
C9 C4 U1 127.8(2)
C4 C5 C1 107.9(3)
C4 C5 C10 126.0(3)
C1 C5 C10 126.1(3)
C4 C5 U1 79.74(19)
C1 C5 U1 72.31(18)
C10 C5 U1 115.9(2)
C1 C6 C19 105.0(3)
C18 C11 C12 136.6(4)
C18 C11 U1 75.1(2)
C12 C11 U1 73.1(2)
C11 C12 C13 134.1(4)
C11 C12 U1 76.5(2)
C13 C12 U1 73.9(2)
C14 C13 C12 133.7(4)
C14 C13 U1 77.3(2)
C12 C13 U1 75.3(2)
C13 C14 C15 135.0(4)
C13 C14 U1 72.3(2)
C15 C14 U1 75.3(2)
C16 C15 C14 136.2(3)
C16 C15 U1 73.0(2)
C14 C15 U1 74.5(2)
C15 C16 C17 134.5(4)
C15 C16 U1 76.9(2)
C17 C16 U1 74.7(2)
C16 C17 C18 133.7(4)
C16 C17 U1 74.7(2)
C18 C17 U1 76.4(2)
C11 C18 C17 135.1(4)
C11 C18 U1 74.8(2)
C17 C18 U1 73.3(2)
C20 C19 N1 123.4(3)
C20 C19 C6 117.3(3)
N1 C19 C6 117.8(3)
C20 C19 U1 104.9(2)
N1 C19 U1 54.78(16)
C6 C19 U1 99.0(2)
N2 C20 C19 173.0(4)
N1 C21 C22 107.3(3)
N1 C21 C23 109.1(3)
C22 C21 C23 109.8(3)
N1 C21 C24 111.9(3)
C22 C21 C24 109.2(3)
C23 C21 C24 109.5(3)
N2 C25 C28 105.9(3)
N2 C25 C27 112.5(3)
C28 C25 C27 111.2(3)
N2 C25 C26 105.7(3)
C28 C25 C26 110.9(3)
C27 C25 C26 110.4(3)

loop_
_geom_bond_atom_site_label_1
_geom_bond_atom_site_label_2
_geom_bond_distance
U1 Cnt1 2.470
U1 Cnt2 1.958
U1 N1 2.227(3)
U1 C13 2.642(3)
U1 C12 2.659(4)
U1 C1 2.663(3)
U1 C17 2.665(4)
U1 C16 2.666(4)
U1 C11 2.702(4)
U1 C14 2.705(3)
U1 C18 2.705(4)
U1 C2 2.706(3)
U1 C15 2.716(3)
U1 C19 2.721(3)
U1 C5 2.724(3)
U1 C3 2.810(3)
U1 C4 2.837(3)
N1 C19 1.429(4)
N1 C21 1.494(4)
N2 C20 1.216(4)
N2 C25 1.495(4)
C1 C2 1.423(5)
C1 C5 1.424(5)
C1 C6 1.497(5)
C2 C3 1.416(5)
C2 C7 1.508(5)
C3 C4 1.414(5)
C3 C8 1.508(5)
C4 C5 1.413(5)
C4 C9 1.506(5)
C5 C10 1.506(5)
C6 C19 1.539(5)
C11 C18 1.403(6)
C11 C12 1.405(6)
C12 C13 1.407(5)
C13 C14 1.403(5)
C14 C15 1.412(5)
C15 C16 1.400(5)
C16 C17 1.404(6)
C17 C18 1.405(6)
C19 C20 1.336(5)
C21 C22 1.525(5)
C21 C23 1.532(5)
C21 C24 1.534(5)
C25 C28 1.513(5)
C25 C27 1.520(5)
C25 C26 1.524(5)
